data_4307178
loop_
_publ_author_name
'A. K. Ghosh'
'D. Ghoshal'
'E. Zangrando'
'J. Ribas'
'N. Ray Chaudhuri'

_publ_section_title
;
Syntheses, Crystal Structures, and Magnetic Properties of Metal-Organic
Hybrid Materials of Cu(II): Effect of a Long Chain Dicarboxylate
Backbone, and Counteranion in Their Structural Diversity
;
_journal_name_full 'Inorganic Chemistry'
_journal_page_first 3057
_journal_page_last 3071
_journal_paper_doi 10.1021/ic061720v
_journal_volume 46
_journal_year 2007
_chemical_formula_moiety 'C16 H16 Cu N2 O4, C16 H17 Cu N2 O4 1+, B F4 1-, 3(H2 O)'
_chemical_formula_sum 'C32 H39 B Cu2 F4 N4 O11'
_chemical_formula_weight 869.56
_chemical_name_systematic
;
 catena-(copper(II)-(2,2'bipyridine)-mu3-adipate,O,O',O'')-
 -(copper(II)-(2,2'bipyridine)-hydrogenadipate,O',O'',O''')  
 (tetrafluoroborate) hydrated
;
_space_group_IT_number 5
_symmetry_cell_setting monoclinic
_symmetry_space_group_name_Hall 'C 2y'
_symmetry_space_group_name_H-M 'C 1 2 1'
_atom_sites_solution_hydrogens geom
_atom_sites_solution_primary direct
_atom_sites_solution_secondary difmap
_audit_creation_method SHELXL-97
_cell_angle_alpha 90.00
_cell_angle_beta 100.20(3)
_cell_angle_gamma 90.00
_cell_formula_units_Z 4
_cell_length_a 12.122(3)
_cell_length_b 14.368(3)
_cell_length_c 21.533(4)
_cell_measurement_temperature 293(2)
_cell_volume 3691.1(14)
_computing_cell_refinement 'Denzo (Otwinowski & Minor 1997)'
_computing_data_collection 'Supergui (Nonius BV, 1997-2000)'
_computing_data_reduction 'Denzo and Scalepack (Otwinowski & Minor 1997)'
_computing_molecular_graphics 'Ortep3/windows (Farrugia,1997)'
_computing_publication_material 'Wingx 1.70.00 (Farrugia, 1999)'
_computing_structure_refinement 'SHELX97 (Sheldrick, 1998)'
_computing_structure_solution 'SHELX97 (Sheldrick, 1998)'
_diffrn_ambient_temperature 293(2)
_diffrn_detector_area_resol_mean 14
_diffrn_measured_fraction_theta_full 0.904
_diffrn_measured_fraction_theta_max 0.904
_diffrn_measurement_device '135mm CCD camera on \k-goniostat'
_diffrn_measurement_device_type KappaCCD2000
_diffrn_measurement_method 'CCD rotation images, thick slices'
_diffrn_radiation_monochromator 'vertically mounted graphite crystal'
_diffrn_radiation_type CuK\a
_diffrn_radiation_wavelength 1.54178
_diffrn_reflns_av_R_equivalents 0.0440
_diffrn_reflns_av_sigmaI/netI 0.0310
_diffrn_reflns_limit_h_max 14
_diffrn_reflns_limit_h_min -14
_diffrn_reflns_limit_k_max 16
_diffrn_reflns_limit_k_min -16
_diffrn_reflns_limit_l_max 25
_diffrn_reflns_limit_l_min -25
_diffrn_reflns_number 23083
_diffrn_reflns_theta_full 64.77
_diffrn_reflns_theta_max 64.77
_diffrn_reflns_theta_min 5.93
_diffrn_source 'Enraf Nonius FR590'
_exptl_absorpt_coefficient_mu 2.158
_exptl_absorpt_correction_T_max 0.4000
_exptl_absorpt_correction_T_min 0.2655
_exptl_absorpt_correction_type refdelf
_exptl_absorpt_process_details
;
Parkin S,Moezzi B & Hope H, (1995) J. Appl. Cryst. 28, 53-56
Cubic fit to sin(theta)/lambda - 24 parameters
;
_exptl_crystal_density_diffrn 1.565
_exptl_crystal_density_method 'not measured'
_exptl_crystal_F_000 1784
_refine_diff_density_max 0.540
_refine_diff_density_min -0.318
_refine_diff_density_rms 0.053
_refine_ls_abs_structure_details 'Flack H D (1983), Acta Cryst. A39, 876-881'
_refine_ls_abs_structure_Flack 0.47(3)
_refine_ls_extinction_coef 0.0008(9)
_refine_ls_extinction_expression Fc^*^=kFc[1+0.001xFc^2^\l^3^/sin(2\q)]^-1/4^
_refine_ls_extinction_method SHELXL
_refine_ls_goodness_of_fit_ref 1.056
_refine_ls_hydrogen_treatment mixed
_refine_ls_matrix_type full
_refine_ls_number_parameters 507
_refine_ls_number_reflns 5273
_refine_ls_number_restraints 7
_refine_ls_restrained_S_all 1.040
_refine_ls_R_factor_all 0.0593
_refine_ls_R_factor_gt 0.0564
_refine_ls_shift/su_max 0.007
_refine_ls_shift/su_mean 0.000
_refine_ls_structure_factor_coef Fsqd
_refine_ls_weighting_details 'calc w=1/[\s^2^(Fo^2^)+(0.1216P)^2^+1.5170P] where P=(Fo^2^+2Fc^2^)/3'
_refine_ls_weighting_scheme calc
_refine_ls_wR_factor_gt 0.1538
_refine_ls_wR_factor_ref 0.1598
_reflns_number_gt 4975
_reflns_number_total 5273
_reflns_threshold_expression >2sigma(I)
_cod_data_source_file ic061720vsi20060911_023753_7.cif
_cod_data_source_block ind423complex7
_cod_original_sg_symbol_H-M 'C 2'
_cod_database_code 4307178

loop_
_symmetry_equiv_pos_as_xyz
'x, y, z'
'-x, y, -z'
'x+1/2, y+1/2, z'
'-x+1/2, y+1/2, -z'

loop_
_atom_site_label
_atom_site_type_symbol
_atom_site_fract_x
_atom_site_fract_y
_atom_site_fract_z
_atom_site_U_iso_or_equiv
_atom_site_adp_type
_atom_site_occupancy
_atom_site_symmetry_multiplicity
_atom_site_calc_flag
_atom_site_refinement_flags
_atom_site_disorder_assembly
_atom_site_disorder_group
Cu1 Cu 0.60587(5) 0.02319(4) 0.47268(3) 0.0574(3) Uani 1 1 d . . .
Cu2 Cu 0.88957(5) 0.11526(4) 0.02176(3) 0.0527(3) Uani 1 1 d . . .
N1 N 0.6853(4) -0.0772(3) 0.5262(2) 0.0616(10) Uani 1 1 d . . .
N2 N 0.5520(4) -0.0867(3) 0.4181(2) 0.0635(11) Uani 1 1 d . . .
N3 N 0.9363(3) 0.2318(3) 0.07096(17) 0.0557(9) Uani 1 1 d . . .
N4 N 0.8076(3) 0.2097(3) -0.03830(18) 0.0553(9) Uani 1 1 d . . .
C1 C 0.7534(4) -0.0652(4) 0.5808(2) 0.0645(12) Uani 1 1 d . . .
H1 H 0.7672 -0.0053 0.5966 0.077 Uiso 1 1 calc R . .
C2 C 0.8047(5) -0.1405(5) 0.6151(3) 0.0782(15) Uani 1 1 d . . .
H2 H 0.8513 -0.1306 0.6537 0.094 Uiso 1 1 calc R . .
C3 C 0.7867(5) -0.2296(4) 0.5920(3) 0.0761(14) Uani 1 1 d . . .
H3 H 0.8201 -0.2806 0.6144 0.091 Uiso 1 1 calc R . .
C4 C 0.7182(5) -0.2404(4) 0.5350(3) 0.0767(14) Uani 1 1 d . . .
H4 H 0.7058 -0.2996 0.5178 0.092 Uiso 1 1 calc R . .
C5 C 0.6668(4) -0.1647(4) 0.5025(2) 0.0625(11) Uani 1 1 d . . .
C6 C 0.5920(5) -0.1693(4) 0.4400(2) 0.0673(12) Uani 1 1 d . . .
C7 C 0.5668(5) -0.2498(4) 0.4056(3) 0.0793(14) Uani 1 1 d . . .
H7 H 0.5980 -0.3063 0.4210 0.095 Uiso 1 1 calc R . .
C8 C 0.4954(6) -0.2461(6) 0.3485(3) 0.094(2) Uani 1 1 d . . .
H8 H 0.4759 -0.3000 0.3253 0.113 Uiso 1 1 calc R . .
C9 C 0.4536(6) -0.1621(6) 0.3265(3) 0.0885(18) Uani 1 1 d . . .
H9 H 0.4061 -0.1581 0.2876 0.106 Uiso 1 1 calc R . .
C10 C 0.4816(5) -0.0835(5) 0.3616(2) 0.0775(15) Uani 1 1 d . . .
H10 H 0.4517 -0.0266 0.3464 0.093 Uiso 1 1 calc R . .
C11 C 0.9985(4) 0.2343(4) 0.1287(2) 0.0610(11) Uani 1 1 d . . .
H11 H 1.0299 0.1795 0.1468 0.073 Uiso 1 1 calc R . .
C12 C 1.0174(5) 0.3173(4) 0.1625(2) 0.0760(13) Uani 1 1 d . . .
H12 H 1.0630 0.3187 0.2020 0.091 Uiso 1 1 calc R . .
C13 C 0.9669(5) 0.3973(4) 0.1358(3) 0.0817(15) Uani 1 1 d . . .
H13 H 0.9772 0.4531 0.1579 0.098 Uiso 1 1 calc R . .
C14 C 0.9018(5) 0.3951(4) 0.0770(2) 0.0699(12) Uani 1 1 d . . .
H14 H 0.8677 0.4489 0.0588 0.084 Uiso 1 1 calc R . .
C15 C 0.8881(4) 0.3106(3) 0.0453(2) 0.0543(9) Uani 1 1 d . . .
C16 C 0.8175(4) 0.2977(4) -0.0180(2) 0.0579(10) Uani 1 1 d . . .
C17 C 0.7687(5) 0.3704(4) -0.0547(3) 0.0713(13) Uani 1 1 d . . .
H17 H 0.7781 0.4315 -0.0405 0.086 Uiso 1 1 calc R . .
C18 C 0.7056(5) 0.3507(5) -0.1129(3) 0.0759(14) Uani 1 1 d . . .
H18 H 0.6706 0.3987 -0.1380 0.091 Uiso 1 1 calc R . .
C19 C 0.6944(4) 0.2599(5) -0.1342(2) 0.0742(14) Uani 1 1 d . . .
H19 H 0.6542 0.2461 -0.1741 0.089 Uiso 1 1 calc R . .
C20 C 0.7438(4) 0.1902(5) -0.0952(2) 0.0667(12) Uani 1 1 d . . .
H20 H 0.7333 0.1286 -0.1080 0.080 Uiso 1 1 calc R . .
O1 O 0.5127(3) 0.1111(3) 0.41866(15) 0.0653(8) Uani 1 1 d . . .
O2 O 0.6408(3) 0.1190(3) 0.53828(15) 0.0663(8) Uani 1 1 d . . .
O5 O 0.7452(3) 0.0358(3) 0.41570(14) 0.0619(8) Uani 1 1 d D. . .
O6 O 0.8978(3) 0.0426(3) 0.48903(14) 0.0688(9) Uani 1 1 d . . .
C21 C 0.4190(4) 0.1448(3) 0.4231(2) 0.0575(10) Uani 1 1 d . . .
C22 C 0.3763(4) 0.2229(4) 0.3787(2) 0.0627(11) Uani 1 1 d . . .
H22A H 0.2955 0.2182 0.3672 0.075 Uiso 1 1 calc R . .
H22B H 0.4077 0.2168 0.3405 0.075 Uiso 1 1 calc R . .
C23 C 0.4072(4) 0.3195(3) 0.40820(19) 0.0556(10) Uani 1 1 d . . .
H23A H 0.3656 0.3302 0.4421 0.067 Uiso 1 1 calc R . .
H23B H 0.4865 0.3209 0.4260 0.067 Uiso 1 1 calc R . .
C24 C 0.8806(4) -0.1042(4) 0.3594(2) 0.0601(11) Uani 1 1 d . . .
H24A H 0.8005 -0.1043 0.3435 0.072 Uiso 1 1 calc R . .
H24B H 0.9180 -0.1183 0.3242 0.072 Uiso 1 1 calc R . .
C25 C 0.9152(4) -0.0065(4) 0.3836(2) 0.0594(11) Uani 1 1 d . . .
H25A H 0.9939 -0.0068 0.4027 0.071 Uiso 1 1 calc R . .
H25B H 0.9056 0.0366 0.3484 0.071 Uiso 1 1 calc R . .
C26 C 0.8465(4) 0.0266(4) 0.43163(19) 0.0540(9) Uani 1 1 d . . .
O3 O 0.9849(3) 0.0333(3) 0.08155(15) 0.0670(8) Uani 1 1 d . . .
O4 O 0.8605(3) 0.0142(3) -0.03908(15) 0.0625(8) Uani 1 1 d . . .
O7 O 0.7569(2) 0.1025(3) 0.08108(13) 0.0583(7) Uani 1 1 d . . .
O8 O 0.6033(3) 0.0943(3) 0.01024(14) 0.0690(10) Uani 1 1 d . . .
C31 C 0.9245(4) -0.0072(3) -0.07686(19) 0.0547(10) Uani 1 1 d . . .
C32 C 0.8887(4) -0.0869(4) -0.1220(2) 0.0605(11) Uani 1 1 d . . .
H32A H 0.9291 -0.0828 -0.1569 0.073 Uiso 1 1 calc R . .
H32B H 0.8094 -0.0807 -0.1389 0.073 Uiso 1 1 calc R . .
C33 C 0.9095(4) -0.1821(3) -0.09138(19) 0.0554(10) Uani 1 1 d . . .
H33A H 0.9878 -0.1879 -0.0722 0.067 Uiso 1 1 calc R . .
H33B H 0.8648 -0.1889 -0.0585 0.067 Uiso 1 1 calc R . .
C34 C 0.8786(4) -0.2578(3) -0.14059(19) 0.0564(10) Uani 1 1 d . . .
H34A H 0.9148 -0.2447 -0.1764 0.068 Uiso 1 1 calc R . .
H34B H 0.7983 -0.2567 -0.1554 0.068 Uiso 1 1 calc R . .
C35 C 0.5866(4) 0.1438(3) 0.1150(2) 0.0578(10) Uani 1 1 d . . .
H35A H 0.5973 0.0999 0.1498 0.069 Uiso 1 1 calc R . .
H35B H 0.5076 0.1441 0.0965 0.069 Uiso 1 1 calc R . .
C36 C 0.6540(3) 0.1126(4) 0.06601(18) 0.0512(9) Uani 1 1 d . . .
B1 B 0.1624(7) 0.0625(8) 0.2667(3) 0.107(3) Uani 1 1 d . . .
F1 F 0.1524(6) 0.0949(5) 0.3258(3) 0.158(2) Uani 1 1 d . . .
F2 F 0.2553(4) 0.0147(6) 0.2783(3) 0.192(4) Uani 1 1 d . . .
F3 F 0.1676(6) 0.1097(9) 0.2165(4) 0.259(6) Uani 1 1 d . . .
F4 F 0.0677(4) 0.0048(6) 0.2567(3) 0.165(3) Uani 1 1 d . . .
O1W O 0.6567(5) 0.0602(8) 0.2828(2) 0.170(4) Uani 1 1 d D. . .
H11W H 0.696(5) 0.079(15) 0.3240(17) 0.255 Uiso 1 1 d D . .
H12W H 0.713(3) 0.049(17) 0.260(2) 0.255 Uiso 1 1 d D . .
O2W O 0.8409(4) 0.0724(6) 0.2144(2) 0.123(2) Uani 1 1 d D. . .
H21W H 0.839(8) 0.101(9) 0.177(3) 0.184 Uiso 1 1 d D . .
H22W H 0.912(5) 0.053(10) 0.220(5) 0.184 Uiso 1 1 d D . .
O3W O 0.4384(5) 0.0959(6) 0.2239(2) 0.123(2) Uani 1 1 d D. . .
H31W H 0.405(8) 0.090(11) 0.258(3) 0.185 Uiso 1 1 d D . .
H32W H 0.507(3) 0.113(3) 0.245(4) 0.185 Uiso 1 1 d D . .

loop_
_atom_site_aniso_label
_atom_site_aniso_U_11
_atom_site_aniso_U_22
_atom_site_aniso_U_33
_atom_site_aniso_U_23
_atom_site_aniso_U_13
_atom_site_aniso_U_12
Cu1 0.0609(4) 0.0447(5) 0.0676(4) -0.0015(3) 0.0138(3) 0.0060(3)
Cu2 0.0536(4) 0.0410(4) 0.0639(4) -0.0007(2) 0.0113(3) 0.0025(3)
N1 0.062(2) 0.046(2) 0.080(2) 0.0003(17) 0.0218(18) 0.0073(18)
N2 0.060(2) 0.056(3) 0.079(2) -0.0076(18) 0.0228(18) 0.0020(18)
N3 0.0568(19) 0.047(2) 0.0642(19) 0.0040(15) 0.0120(15) -0.0015(16)
N4 0.0518(18) 0.048(2) 0.067(2) 0.0036(16) 0.0128(16) -0.0010(17)
C1 0.066(3) 0.055(3) 0.073(2) 0.002(2) 0.012(2) 0.003(2)
C2 0.066(3) 0.083(4) 0.087(3) 0.018(3) 0.017(2) 0.006(3)
C3 0.068(3) 0.057(3) 0.107(4) 0.022(3) 0.023(3) 0.012(2)
C4 0.079(3) 0.045(3) 0.113(4) 0.012(2) 0.035(3) 0.009(2)
C5 0.058(2) 0.047(3) 0.088(3) 0.004(2) 0.029(2) -0.002(2)
C6 0.067(3) 0.053(3) 0.086(3) -0.003(2) 0.028(2) -0.007(2)
C7 0.090(3) 0.054(3) 0.099(4) -0.013(3) 0.031(3) -0.002(3)
C8 0.101(4) 0.079(4) 0.109(4) -0.031(4) 0.038(4) -0.019(4)
C9 0.087(4) 0.096(5) 0.083(3) -0.018(3) 0.018(3) -0.007(3)
C10 0.073(3) 0.087(4) 0.074(3) -0.009(3) 0.016(2) -0.002(3)
C11 0.064(2) 0.052(3) 0.067(2) -0.0020(18) 0.0135(19) 0.003(2)
C12 0.085(3) 0.068(3) 0.076(3) -0.010(2) 0.018(2) -0.011(3)
C13 0.093(4) 0.062(3) 0.095(3) -0.021(3) 0.029(3) -0.015(3)
C14 0.077(3) 0.051(3) 0.083(3) 0.000(2) 0.017(2) 0.004(2)
C15 0.056(2) 0.039(2) 0.072(2) -0.0029(18) 0.0240(17) 0.0029(18)
C16 0.052(2) 0.050(3) 0.074(2) 0.0028(19) 0.0174(17) 0.0064(19)
C17 0.073(3) 0.055(3) 0.087(3) 0.010(2) 0.019(2) 0.004(2)
C18 0.076(3) 0.068(4) 0.084(3) 0.017(2) 0.013(2) 0.011(3)
C19 0.062(2) 0.085(4) 0.073(3) 0.017(2) 0.006(2) 0.013(2)
C20 0.059(2) 0.074(3) 0.068(2) 0.006(2) 0.0113(19) 0.001(2)
O1 0.0687(19) 0.0490(18) 0.0822(18) 0.0088(15) 0.0244(15) 0.0116(17)
O2 0.0676(19) 0.0506(19) 0.0824(18) -0.0090(16) 0.0176(16) -0.0010(18)
O5 0.0552(17) 0.062(2) 0.0687(15) -0.0006(14) 0.0113(12) 0.0050(15)
O6 0.0637(18) 0.071(3) 0.0705(17) -0.0050(15) 0.0094(14) 0.0077(16)
C21 0.066(3) 0.040(2) 0.066(2) 0.0009(17) 0.0087(19) -0.0008(19)
C22 0.068(2) 0.045(3) 0.071(2) 0.0065(18) 0.001(2) 0.002(2)
C23 0.060(2) 0.046(2) 0.061(2) 0.0013(17) 0.0099(18) 0.001(2)
C24 0.066(3) 0.055(3) 0.061(2) 0.0009(18) 0.0143(18) 0.002(2)
C25 0.059(2) 0.044(3) 0.077(2) 0.0037(18) 0.018(2) 0.0018(19)
C26 0.056(2) 0.039(2) 0.069(2) 0.007(2) 0.0155(18) 0.007(2)
O3 0.071(2) 0.058(2) 0.0718(16) 0.0053(15) 0.0113(14) 0.0134(18)
O4 0.0609(17) 0.053(2) 0.0755(16) -0.0072(15) 0.0165(14) -0.0060(17)
O7 0.0485(15) 0.061(2) 0.0663(14) 0.0055(14) 0.0136(12) 0.0009(14)
O8 0.0539(17) 0.085(3) 0.0681(16) -0.0058(15) 0.0112(13) 0.0033(16)
C31 0.056(2) 0.044(3) 0.062(2) 0.0037(16) 0.0045(18) -0.0001(19)
C32 0.070(3) 0.051(3) 0.060(2) -0.0008(18) 0.0108(18) -0.009(2)
C33 0.057(2) 0.046(2) 0.064(2) -0.0036(18) 0.0130(18) -0.0064(19)
C34 0.066(2) 0.046(2) 0.0582(19) -0.0032(17) 0.0120(18) -0.0059(19)
C35 0.062(2) 0.046(3) 0.067(2) 0.0031(17) 0.0158(19) 0.0009(19)
C36 0.054(2) 0.037(2) 0.0637(19) 0.003(2) 0.0125(16) 0.000(2)
B1 0.092(5) 0.154(8) 0.063(3) -0.013(4) -0.023(3) 0.024(5)
F1 0.197(6) 0.142(5) 0.129(3) -0.019(3) 0.011(4) 0.015(5)
F2 0.113(3) 0.282(10) 0.191(5) 0.117(6) 0.056(3) 0.085(5)
F3 0.162(5) 0.343(13) 0.251(8) 0.215(9) -0.024(5) -0.014(7)
F4 0.101(3) 0.230(8) 0.167(4) -0.076(5) 0.033(3) -0.015(4)
O1W 0.093(3) 0.319(13) 0.099(3) 0.063(5) 0.017(3) 0.046(6)
O2W 0.086(3) 0.194(7) 0.089(3) 0.026(3) 0.018(2) 0.024(4)
O3W 0.103(3) 0.159(6) 0.115(3) 0.034(4) 0.038(3) 0.022(4)

loop_
_atom_type_symbol
_atom_type_description
_atom_type_scat_dispersion_real
_atom_type_scat_dispersion_imag
_atom_type_scat_source
C C 0.0181 0.0091 'International Tables Vol C Tables 4.2.6.8 and 6.1.1.4'
H H 0.0000 0.0000 'International Tables Vol C Tables 4.2.6.8 and 6.1.1.4'
N N 0.0311 0.0180 'International Tables Vol C Tables 4.2.6.8 and 6.1.1.4'
O O 0.0492 0.0322 'International Tables Vol C Tables 4.2.6.8 and 6.1.1.4'
Cu Cu -1.9646 0.5888 'International Tables Vol C Tables 4.2.6.8 and 6.1.1.4'
F F 0.0727 0.0534 'International Tables Vol C Tables 4.2.6.8 and 6.1.1.4'
B B 0.0090 0.0039 'International Tables Vol C Tables 4.2.6.8 and 6.1.1.4'

loop_
_geom_angle_atom_site_label_1
_geom_angle_atom_site_label_2
_geom_angle_atom_site_label_3
_geom_angle
_geom_angle_site_symmetry_1
_geom_angle_site_symmetry_3
_geom_angle_publ_flag
O1 Cu1 O2 90.19(18) . . ?
O1 Cu1 N1 173.02(19) . . ?
O2 Cu1 N1 94.08(17) . . ?
O1 Cu1 N2 93.83(18) . . ?
O2 Cu1 N2 168.15(17) . . ?
N1 Cu1 N2 80.9(2) . . ?
O1 Cu1 O5 91.93(13) . . ?
O2 Cu1 O5 104.31(14) . . ?
N1 Cu1 O5 92.37(15) . . ?
N2 Cu1 O5 86.71(15) . . ?
O1 Cu1 Cu1 77.76(10) . 2_656 ?
O2 Cu1 Cu1 78.97(10) . 2_656 ?
N1 Cu1 Cu1 97.62(12) . 2_656 ?
N2 Cu1 Cu1 90.98(12) . 2_656 ?
O5 Cu1 Cu1 169.27(9) . 2_656 ?
O4 Cu2 O3 90.52(17) . . ?
O4 Cu2 N3 167.92(15) . . ?
O3 Cu2 N3 94.36(17) . . ?
O4 Cu2 N4 93.49(15) . . ?
O3 Cu2 N4 173.14(17) . . ?
N3 Cu2 N4 80.66(16) . . ?
O4 Cu2 O7 105.16(14) . . ?
O3 Cu2 O7 88.62(14) . . ?
N3 Cu2 O7 86.03(15) . . ?
N4 Cu2 O7 95.70(14) . . ?
O4 Cu2 Cu2 81.62(10) . 2_755 ?
O3 Cu2 Cu2 75.49(11) . 2_755 ?
N3 Cu2 Cu2 88.90(11) . 2_755 ?
N4 Cu2 Cu2 99.57(11) . 2_755 ?
O7 Cu2 Cu2 162.91(8) . 2_755 ?
C1 N1 C5 119.3(4) . . ?
C1 N1 Cu1 125.7(4) . . ?
C5 N1 Cu1 115.0(3) . . ?
C6 N2 C10 118.6(5) . . ?
C6 N2 Cu1 115.6(3) . . ?
C10 N2 Cu1 125.9(4) . . ?
C11 N3 C15 119.4(4) . . ?
C11 N3 Cu2 125.0(3) . . ?
C15 N3 Cu2 115.0(3) . . ?
C16 N4 C20 119.7(4) . . ?
C16 N4 Cu2 115.0(3) . . ?
C20 N4 Cu2 125.3(4) . . ?
N1 C1 C2 121.3(5) . . ?
C3 C2 C1 120.2(5) . . ?
C4 C3 C2 117.6(5) . . ?
C3 C4 C5 121.0(5) . . ?
N1 C5 C4 120.5(5) . . ?
N1 C5 C6 114.5(4) . . ?
C4 C5 C6 125.0(5) . . ?
N2 C6 C7 121.6(5) . . ?
N2 C6 C5 114.0(4) . . ?
C7 C6 C5 124.4(5) . . ?
C8 C7 C6 119.5(6) . . ?
C9 C8 C7 118.9(6) . . ?
C10 C9 C8 119.9(6) . . ?
N2 C10 C9 121.5(6) . . ?
N3 C11 C12 121.5(5) . . ?
C13 C12 C11 118.4(5) . . ?
C14 C13 C12 120.5(5) . . ?
C13 C14 C15 118.3(5) . . ?
N3 C15 C14 121.8(4) . . ?
N3 C15 C16 114.2(4) . . ?
C14 C15 C16 124.0(4) . . ?
N4 C16 C17 121.6(4) . . ?
N4 C16 C15 114.9(4) . . ?
C17 C16 C15 123.4(5) . . ?
C18 C17 C16 118.6(5) . . ?
C17 C18 C19 120.2(5) . . ?
C20 C19 C18 118.5(5) . . ?
N4 C20 C19 121.3(6) . . ?
C21 O1 Cu1 130.2(3) . . ?
C21 O2 Cu1 127.5(3) 2_656 . ?
C26 O5 Cu1 130.4(3) . . ?
O2 C21 O1 125.1(4) 2_656 . ?
O2 C21 C22 117.9(4) 2_656 . ?
O1 C21 C22 117.0(4) . . ?
C21 C22 C23 112.3(4) . . ?
C24 C23 C22 111.1(3) 3_455 . ?
C23 C24 C25 114.6(4) 3_545 . ?
C26 C25 C24 111.7(4) . . ?
O5 C26 O6 122.3(4) . . ?
O5 C26 C25 119.3(4) . . ?
O6 C26 C25 118.4(4) . . ?
C31 O3 Cu2 130.1(3) 2_755 . ?
C31 O4 Cu2 124.0(3) . . ?
C36 O7 Cu2 129.4(3) . . ?
O4 C31 O3 125.7(4) . 2_755 ?
O4 C31 C32 117.4(4) . . ?
O3 C31 C32 116.9(4) 2_755 . ?
C31 C32 C33 113.3(3) . . ?
C34 C33 C32 109.9(3) . . ?
C33 C34 C35 112.8(3) . 4_645 ?
C36 C35 C34 111.9(4) . 4_655 ?
O7 C36 O8 121.1(4) . . ?
O7 C36 C35 119.6(4) . . ?
O8 C36 C35 119.2(4) . . ?
F3 B1 F2 105.6(8) . . ?
F3 B1 F1 128.4(11) . . ?
F2 B1 F1 102.4(6) . . ?
F3 B1 F4 110.1(6) . . ?
F2 B1 F4 112.0(10) . . ?
F1 B1 F4 97.9(7) . . ?

loop_
_geom_bond_atom_site_label_1
_geom_bond_atom_site_label_2
_geom_bond_distance
_geom_bond_site_symmetry_2
_geom_bond_publ_flag
Cu1 O1 1.939(4) . ?
Cu1 O2 1.964(4) . ?
Cu1 N1 1.985(4) . ?
Cu1 N2 2.008(5) . ?
Cu1 O5 2.263(3) . ?
Cu1 Cu1 3.0070(15) 2_656 ?
Cu2 O4 1.946(4) . ?
Cu2 O3 1.963(3) . ?
Cu2 N3 2.008(4) . ?
Cu2 N4 2.012(4) . ?
Cu2 O7 2.231(3) . ?
Cu2 Cu2 2.9889(14) 2_755 ?
N1 C1 1.323(7) . ?
N1 C5 1.361(7) . ?
N2 C6 1.335(7) . ?
N2 C10 1.358(7) . ?
N3 C11 1.336(6) . ?
N3 C15 1.347(6) . ?
N4 C16 1.336(7) . ?
N4 C20 1.357(7) . ?
C1 C2 1.393(8) . ?
C2 C3 1.377(10) . ?
C3 C4 1.363(9) . ?
C4 C5 1.381(8) . ?
C5 C6 1.484(8) . ?
C6 C7 1.379(8) . ?
C7 C8 1.375(10) . ?
C8 C9 1.361(11) . ?
C9 C10 1.367(10) . ?
C11 C12 1.394(8) . ?
C12 C13 1.379(9) . ?
C13 C14 1.368(8) . ?
C14 C15 1.390(7) . ?
C15 C16 1.486(6) . ?
C16 C17 1.379(7) . ?
C17 C18 1.377(8) . ?
C18 C19 1.383(10) . ?
C19 C20 1.374(8) . ?
O1 C21 1.254(6) . ?
O2 C21 1.252(6) 2_656 ?
O5 C26 1.223(5) . ?
O6 C26 1.302(5) . ?
C21 O2 1.252(6) 2_656 ?
C21 C22 1.505(6) . ?
C22 C23 1.543(6) . ?
C23 C24 1.514(6) 3_455 ?
C24 C23 1.514(6) 3_545 ?
C24 C25 1.530(7) . ?
C25 C26 1.514(6) . ?
O3 C31 1.262(6) 2_755 ?
O4 C31 1.258(6) . ?
O7 C36 1.240(5) . ?
O8 C36 1.276(5) . ?
C31 O3 1.262(6) 2_755 ?
C31 C32 1.515(6) . ?
C32 C33 1.519(7) . ?
C33 C34 1.519(6) . ?
C34 C35 1.548(7) 4_645 ?
C35 C36 1.513(6) . ?
C35 C34 1.548(7) 4_655 ?
B1 F3 1.286(11) . ?
B1 F2 1.305(10) . ?
B1 F1 1.382(10) . ?
B1 F4 1.401(12) . ?

loop_
_geom_hbond_atom_site_label_D
_geom_hbond_atom_site_label_H
_geom_hbond_atom_site_label_A
_geom_hbond_distance_DH
_geom_hbond_distance_HA
_geom_hbond_distance_DA
_geom_hbond_angle_DHA
_geom_hbond_site_symmetry_A
O1W H11W O5 0.97(8) 2.05(4) 2.895(6) 144(16) .
O1W H12W O2W 0.91(6) 2.01(3) 2.889(7) 160(22) .
O2W H21W O7 0.90(2) 2.13(8) 2.904(5) 144(11) .
O2W H22W F4 0.90(2) 2.03(3) 2.905(8) 164(9) 1_655
O3W H31W F2 0.91(2) 2.22(8) 2.928(8) 135(9) .
O3W H32W O1W 0.91(2) 2.00(2) 2.772(7) 141(4) .

loop_
_geom_torsion_atom_site_label_1
_geom_torsion_atom_site_label_2
_geom_torsion_atom_site_label_3
_geom_torsion_atom_site_label_4
_geom_torsion
_geom_torsion_site_symmetry_1
_geom_torsion_site_symmetry_2
_geom_torsion_site_symmetry_3
_geom_torsion_site_symmetry_4
_geom_torsion_publ_flag
O1 Cu1 N1 C1 -139.3(12) . . . . ?
O2 Cu1 N1 C1 -11.7(4) . . . . ?
N2 Cu1 N1 C1 179.1(5) . . . . ?
O5 Cu1 N1 C1 92.8(4) . . . . ?
Cu1 Cu1 N1 C1 -91.1(4) 2_656 . . . ?
O1 Cu1 N1 C5 41.6(15) . . . . ?
O2 Cu1 N1 C5 169.1(3) . . . . ?
N2 Cu1 N1 C5 0.0(3) . . . . ?
O5 Cu1 N1 C5 -86.3(4) . . . . ?
Cu1 Cu1 N1 C5 89.7(3) 2_656 . . . ?
O1 Cu1 N2 C6 -176.5(4) . . . . ?
O2 Cu1 N2 C6 -66.9(9) . . . . ?
N1 Cu1 N2 C6 -1.1(3) . . . . ?
O5 Cu1 N2 C6 91.8(4) . . . . ?
Cu1 Cu1 N2 C6 -98.7(3) 2_656 . . . ?
O1 Cu1 N2 C10 4.8(4) . . . . ?
O2 Cu1 N2 C10 114.5(9) . . . . ?
N1 Cu1 N2 C10 -179.8(5) . . . . ?
O5 Cu1 N2 C10 -86.9(4) . . . . ?
Cu1 Cu1 N2 C10 82.6(4) 2_656 . . . ?
O4 Cu2 N3 C11 -122.1(7) . . . . ?
O3 Cu2 N3 C11 -8.6(4) . . . . ?
N4 Cu2 N3 C11 176.2(4) . . . . ?
O7 Cu2 N3 C11 79.7(4) . . . . ?
Cu2 Cu2 N3 C11 -84.0(4) 2_755 . . . ?
O4 Cu2 N3 C15 66.4(8) . . . . ?
O3 Cu2 N3 C15 179.9(3) . . . . ?
N4 Cu2 N3 C15 4.6(3) . . . . ?
O7 Cu2 N3 C15 -91.8(3) . . . . ?
Cu2 Cu2 N3 C15 104.5(3) 2_755 . . . ?
O4 Cu2 N4 C16 -172.0(3) . . . . ?
O3 Cu2 N4 C16 -46.4(15) . . . . ?
N3 Cu2 N4 C16 -2.7(3) . . . . ?
O7 Cu2 N4 C16 82.3(3) . . . . ?
Cu2 Cu2 N4 C16 -90.0(3) 2_755 . . . ?
O4 Cu2 N4 C20 9.3(4) . . . . ?
O3 Cu2 N4 C20 135.0(12) . . . . ?
N3 Cu2 N4 C20 178.7(4) . . . . ?
O7 Cu2 N4 C20 -96.3(4) . . . . ?
Cu2 Cu2 N4 C20 91.4(4) 2_755 . . . ?
C5 N1 C1 C2 -1.3(8) . . . . ?
Cu1 N1 C1 C2 179.6(4) . . . . ?
N1 C1 C2 C3 1.1(8) . . . . ?
C1 C2 C3 C4 0.3(8) . . . . ?
C2 C3 C4 C5 -1.4(8) . . . . ?
C1 N1 C5 C4 0.2(7) . . . . ?
Cu1 N1 C5 C4 179.4(4) . . . . ?
C1 N1 C5 C6 -178.1(4) . . . . ?
Cu1 N1 C5 C6 1.1(5) . . . . ?
C3 C4 C5 N1 1.2(8) . . . . ?
C3 C4 C5 C6 179.3(5) . . . . ?
C10 N2 C6 C7 2.5(7) . . . . ?
Cu1 N2 C6 C7 -176.3(4) . . . . ?
C10 N2 C6 C5 -179.2(4) . . . . ?
Cu1 N2 C6 C5 2.0(5) . . . . ?
N1 C5 C6 N2 -2.0(6) . . . . ?
C4 C5 C6 N2 179.8(5) . . . . ?
N1 C5 C6 C7 176.2(5) . . . . ?
C4 C5 C6 C7 -2.0(8) . . . . ?
N2 C6 C7 C8 -2.6(8) . . . . ?
C5 C6 C7 C8 179.3(5) . . . . ?
C6 C7 C8 C9 1.8(9) . . . . ?
C7 C8 C9 C10 -1.0(10) . . . . ?
C6 N2 C10 C9 -1.7(8) . . . . ?
Cu1 N2 C10 C9 177.0(4) . . . . ?
C8 C9 C10 N2 1.0(9) . . . . ?
C15 N3 C11 C12 -1.9(7) . . . . ?
Cu2 N3 C11 C12 -173.0(4) . . . . ?
N3 C11 C12 C13 2.3(8) . . . . ?
C11 C12 C13 C14 -1.3(9) . . . . ?
C12 C13 C14 C15 0.1(9) . . . . ?
C11 N3 C15 C14 0.5(7) . . . . ?
Cu2 N3 C15 C14 172.6(4) . . . . ?
C11 N3 C15 C16 -177.7(4) . . . . ?
Cu2 N3 C15 C16 -5.6(5) . . . . ?
C13 C14 C15 N3 0.3(8) . . . . ?
C13 C14 C15 C16 178.4(5) . . . . ?
C20 N4 C16 C17 -3.2(7) . . . . ?
Cu2 N4 C16 C17 178.1(4) . . . . ?
C20 N4 C16 C15 179.2(4) . . . . ?
Cu2 N4 C16 C15 0.5(5) . . . . ?
N3 C15 C16 N4 3.4(6) . . . . ?
C14 C15 C16 N4 -174.8(4) . . . . ?
N3 C15 C16 C17 -174.2(4) . . . . ?
C14 C15 C16 C17 7.7(7) . . . . ?
N4 C16 C17 C18 2.0(7) . . . . ?
C15 C16 C17 C18 179.4(5) . . . . ?
C16 C17 C18 C19 -1.5(8) . . . . ?
C17 C18 C19 C20 2.3(8) . . . . ?
C16 N4 C20 C19 4.0(7) . . . . ?
Cu2 N4 C20 C19 -177.4(4) . . . . ?
C18 C19 C20 N4 -3.6(8) . . . . ?
O2 Cu1 O1 C21 -71.4(5) . . . . ?
N1 Cu1 O1 C21 56.3(15) . . . . ?
N2 Cu1 O1 C21 97.5(5) . . . . ?
O5 Cu1 O1 C21 -175.7(5) . . . . ?
Cu1 Cu1 O1 C21 7.3(4) 2_656 . . . ?
O1 Cu1 O2 C21 79.8(4) . . . 2_656 ?
N1 Cu1 O2 C21 -94.6(4) . . . 2_656 ?
N2 Cu1 O2 C21 -30.1(10) . . . 2_656 ?
O5 Cu1 O2 C21 171.9(4) . . . 2_656 ?
Cu1 Cu1 O2 C21 2.4(4) 2_656 . . 2_656 ?
O1 Cu1 O5 C26 151.2(5) . . . . ?
O2 Cu1 O5 C26 60.5(5) . . . . ?
N1 Cu1 O5 C26 -34.3(5) . . . . ?
N2 Cu1 O5 C26 -115.1(5) . . . . ?
Cu1 Cu1 O5 C26 167.1(4) 2_656 . . . ?
Cu1 O1 C21 O2 -8.4(8) . . . 2_656 ?
Cu1 O1 C21 C22 170.8(3) . . . . ?
O2 C21 C22 C23 85.9(5) 2_656 . . . ?
O1 C21 C22 C23 -93.4(5) . . . . ?
C21 C22 C23 C24 170.6(4) . . . 3_455 ?
C23 C24 C25 C26 -67.3(5) 3_545 . . . ?
Cu1 O5 C26 O6 -27.7(8) . . . . ?
Cu1 O5 C26 C25 151.0(4) . . . . ?
C24 C25 C26 O5 -62.2(6) . . . . ?
C24 C25 C26 O6 116.6(5) . . . . ?
O4 Cu2 O3 C31 63.0(5) . . . 2_755 ?
N3 Cu2 O3 C31 -105.9(4) . . . 2_755 ?
N4 Cu2 O3 C31 -62.7(15) . . . 2_755 ?
O7 Cu2 O3 C31 168.2(4) . . . 2_755 ?
Cu2 Cu2 O3 C31 -18.2(4) 2_755 . . 2_755 ?
O3 Cu2 O4 C31 -84.0(4) . . . . ?
N3 Cu2 O4 C31 29.9(10) . . . . ?
N4 Cu2 O4 C31 90.4(4) . . . . ?
O7 Cu2 O4 C31 -172.7(3) . . . . ?
Cu2 Cu2 O4 C31 -8.8(3) 2_755 . . . ?
O4 Cu2 O7 C36 -65.5(5) . . . . ?
O3 Cu2 O7 C36 -155.7(5) . . . . ?
N3 Cu2 O7 C36 109.8(5) . . . . ?
N4 Cu2 O7 C36 29.7(5) . . . . ?
Cu2 Cu2 O7 C36 -177.1(3) 2_755 . . . ?
Cu2 O4 C31 O3 -0.8(6) . . . 2_755 ?
Cu2 O4 C31 C32 -179.1(3) . . . . ?
O4 C31 C32 C33 -78.1(5) . . . . ?
O3 C31 C32 C33 103.5(5) 2_755 . . . ?
C31 C32 C33 C34 -176.2(4) . . . . ?
C32 C33 C34 C35 171.8(4) . . . 4_645 ?
Cu2 O7 C36 O8 29.9(8) . . . . ?
Cu2 O7 C36 C35 -152.2(3) . . . . ?
C34 C35 C36 O7 62.8(6) 4_655 . . . ?
C34 C35 C36 O8 -119.3(5) 4_655 . . . ?
